data_4309765
loop_
_publ_author_name
'Wing-Por Leung'
'Cheuk-Wai So'
'Kwok-Wai Kan'
'Hoi-Shan Chan'
'Thomas C. W. Mak'

_publ_section_title
;
Synthesis of a Manganese Germavinylidene Complex from Bis(germavinylidene)
;
_journal_name_full 'Inorganic Chemistry'
_journal_page_first 7286
_journal_page_last 7288
_journal_paper_doi 10.1021/ic050969u
_journal_volume 44
_journal_year 2005
_chemical_formula_sum 'C38 H43 Ge Mn N2 O2 P2 Si2'
_chemical_formula_weight 805.39
_chemical_name_systematic
; 
 ? 
;
_space_group_IT_number 9
_symmetry_cell_setting monoclinic
_symmetry_space_group_name_Hall 'C -2yc'
_symmetry_space_group_name_H-M 'C 1 c 1'
_atom_sites_solution_hydrogens geom
_atom_sites_solution_primary direct
_atom_sites_solution_secondary difmap
_audit_creation_method SHELXL-97
_cell_angle_alpha 90.00
_cell_angle_beta 116.226(7)
_cell_angle_gamma 90.00
_cell_formula_units_Z 4
_cell_length_a 19.929(9)
_cell_length_b 10.072(5)
_cell_length_c 22.510(10)
_cell_measurement_temperature 293(2)
_cell_volume 4053(3)
_computing_cell_refinement 'BRUKER SMART CCD DIFFRACTOMETER'
_computing_data_collection 'BRUKER SMART CCD DIFFRACTOMETER'
_computing_data_reduction 'BRUKER SMART CCD DIFFRACTOMETER'
_computing_molecular_graphics 'SIEMENS SHELXTL'
_computing_publication_material 'SIEMENS SHELXTL'
_computing_structure_refinement 'SHELXL-97 (Sheldrick, 1997)'
_computing_structure_solution 'SHELXS-97 (Sheldrick, 1990)'
_diffrn_ambient_temperature 293(2)
_diffrn_measured_fraction_theta_full 0.998
_diffrn_measured_fraction_theta_max 0.998
_diffrn_measurement_device_type 'BRUKER SMART CCD DIFFRACTOMETER'
_diffrn_measurement_method 'OMEGA SCAN'
_diffrn_radiation_monochromator graphite
_diffrn_radiation_source 'fine-focus sealed tube'
_diffrn_radiation_type MoK\a
_diffrn_radiation_wavelength 0.71073
_diffrn_reflns_av_R_equivalents 0.0284
_diffrn_reflns_av_sigmaI/netI 0.0534
_diffrn_reflns_limit_h_max 26
_diffrn_reflns_limit_h_min -13
_diffrn_reflns_limit_k_max 12
_diffrn_reflns_limit_k_min -13
_diffrn_reflns_limit_l_max 29
_diffrn_reflns_limit_l_min -29
_diffrn_reflns_number 13768
_diffrn_reflns_theta_full 28.31
_diffrn_reflns_theta_max 28.31
_diffrn_reflns_theta_min 2.02
_exptl_absorpt_coefficient_mu 1.225
_exptl_absorpt_correction_T_max 0.8873
_exptl_absorpt_correction_T_min 0.7102
_exptl_absorpt_correction_type SADABS
_exptl_crystal_colour YELLOW
_exptl_crystal_density_diffrn 1.320
_exptl_crystal_density_method 'not measured'
_exptl_crystal_description BLOCK
_exptl_crystal_F_000 1664
_exptl_crystal_size_max 0.30
_exptl_crystal_size_mid 0.20
_exptl_crystal_size_min 0.10
_refine_diff_density_max 0.270
_refine_diff_density_min -0.318
_refine_diff_density_rms 0.051
_refine_ls_abs_structure_details 'Flack H D (1983), Acta Cryst. A39, 876-881'
_refine_ls_abs_structure_Flack 0.005(6)
_refine_ls_extinction_method none
_refine_ls_goodness_of_fit_ref 1.001
_refine_ls_hydrogen_treatment mixed
_refine_ls_matrix_type full
_refine_ls_number_parameters 433
_refine_ls_number_reflns 7288
_refine_ls_number_restraints 2
_refine_ls_restrained_S_all 1.001
_refine_ls_R_factor_all 0.0416
_refine_ls_R_factor_gt 0.0291
_refine_ls_shift/su_max 0.001
_refine_ls_shift/su_mean 0.000
_refine_ls_structure_factor_coef Fsqd
_refine_ls_weighting_details 'calc w=1/[\s^2^(Fo^2^)+(0.0271P)^2^+0.0000P] where P=(Fo^2^+2Fc^2^)/3'
_refine_ls_weighting_scheme calc
_refine_ls_wR_factor_gt 0.0650
_refine_ls_wR_factor_ref 0.0712
_reflns_number_gt 6142
_reflns_number_total 7288
_reflns_threshold_expression >2sigma(I)
_cod_data_source_file ic050969usi20050907_050311.cif
_cod_data_source_block scw300a
_cod_depositor_comments
;
The following automatic conversions were performed:
'_symmetry_cell_setting' value 'Monoclinic' changed to 'monoclinic'
according to '/home/saulius/struct/CIF-dictionaries/cif_core.dic'
dictionary named 'cif_core.dic' version 2.4.1 from 2010-06-29.

Automatic conversion script
Id: cif_fix_enum 1527 2010-12-29 10:47:43Z saulius 
;
_cod_database_code 4309765

loop_
_symmetry_equiv_pos_as_xyz
'x, y, z'
'x, -y, z+1/2'
'x+1/2, y+1/2, z'
'x+1/2, -y+1/2, z+1/2'

loop_
_atom_site_label
_atom_site_type_symbol
_atom_site_fract_x
_atom_site_fract_y
_atom_site_fract_z
_atom_site_U_iso_or_equiv
_atom_site_adp_type
_atom_site_occupancy
_atom_site_symmetry_multiplicity
_atom_site_calc_flag
_atom_site_refinement_flags
_atom_site_disorder_assembly
_atom_site_disorder_group
Mn1 Mn 0.47009(2) 0.38210(5) 0.44497(2) 0.04215(12) Uani 1 1 d . . .
Ge1 Ge 0.528794(14) 0.43013(3) 0.552969(12) 0.03537(7) Uani 1 1 d . . .
P1 P 0.68875(4) 0.58859(7) 0.61595(3) 0.03496(15) Uani 1 1 d . . .
P2 P 0.57934(4) 0.48715(7) 0.67699(3) 0.03425(15) Uani 1 1 d . . .
Si1 Si 0.61006(5) 0.84631(9) 0.54756(5) 0.0489(2) Uani 1 1 d . . .
Si2 Si 0.42800(5) 0.33870(11) 0.63399(5) 0.0562(3) Uani 1 1 d . . .
N1 N 0.67090(14) 0.7198(3) 0.57592(13) 0.0449(6) Uani 1 1 d . . .
N2 N 0.49853(13) 0.4236(3) 0.62379(11) 0.0399(6) Uani 1 1 d . . .
C1 C 0.61678(14) 0.4990(3) 0.62180(13) 0.0345(6) Uani 1 1 d . . .
C2 C 0.6336(3) 0.9870(5) 0.6077(3) 0.1010(17) Uani 1 1 d . . .
H2A H 0.6842 1.0149 0.6205 0.152 Uiso 1 1 calc R . .
H2B H 0.6284 0.9585 0.6462 0.152 Uiso 1 1 calc R . .
H2C H 0.6002 1.0599 0.5873 0.152 Uiso 1 1 calc R . .
C3 C 0.5110(2) 0.8010(5) 0.5260(2) 0.0770(12) Uani 1 1 d . . .
H3A H 0.4958 0.7283 0.4952 0.115 Uiso 1 1 calc R . .
H3B H 0.4792 0.8761 0.5062 0.115 Uiso 1 1 calc R . .
H3C H 0.5071 0.7755 0.5654 0.115 Uiso 1 1 calc R . .
C4 C 0.6115(3) 0.9154(5) 0.4711(3) 0.0968(17) Uani 1 1 d . . .
H4A H 0.6616 0.9409 0.4806 0.145 Uiso 1 1 calc R . .
H4B H 0.5794 0.9916 0.4565 0.145 Uiso 1 1 calc R . .
H4C H 0.5943 0.8492 0.4369 0.145 Uiso 1 1 calc R . .
C5 C 0.33814(19) 0.3702(4) 0.5601(2) 0.0643(10) Uani 1 1 d . . .
H5A H 0.3410 0.3365 0.5213 0.096 Uiso 1 1 calc R . .
H5B H 0.3286 0.4640 0.5553 0.096 Uiso 1 1 calc R . .
H5C H 0.2983 0.3263 0.5654 0.096 Uiso 1 1 calc R . .
C6 C 0.4487(3) 0.1598(5) 0.6419(3) 0.123(3) Uani 1 1 d . . .
H6A H 0.4503 0.1281 0.6023 0.185 Uiso 1 1 calc R . .
H6B H 0.4104 0.1133 0.6484 0.185 Uiso 1 1 calc R . .
H6C H 0.4962 0.1446 0.6792 0.185 Uiso 1 1 calc R . .
C7 C 0.4217(4) 0.4051(9) 0.7084(3) 0.189(5) Uani 1 1 d . . .
H7A H 0.4108 0.4984 0.7027 0.283 Uiso 1 1 calc R . .
H7B H 0.4685 0.3914 0.7467 0.283 Uiso 1 1 calc R . .
H7C H 0.3826 0.3599 0.7142 0.283 Uiso 1 1 calc R . .
C11 C 0.73206(15) 0.4726(3) 0.58050(16) 0.0437(7) Uani 1 1 d . . .
C12 C 0.7380(2) 0.3376(4) 0.5941(2) 0.0689(11) Uani 1 1 d . . .
H12A H 0.7204 0.3040 0.6231 0.083 Uiso 1 1 calc R . .
C13 C 0.7691(3) 0.2530(5) 0.5657(3) 0.0913(16) Uani 1 1 d . . .
H13A H 0.7715 0.1626 0.5749 0.110 Uiso 1 1 calc R . .
C14 C 0.7965(3) 0.3003(5) 0.5242(3) 0.0916(16) Uani 1 1 d . . .
H14A H 0.8190 0.2426 0.5061 0.110 Uiso 1 1 calc R . .
C15 C 0.7910(3) 0.4347(5) 0.5087(3) 0.0834(14) Uani 1 1 d . . .
H15A H 0.8088 0.4672 0.4796 0.100 Uiso 1 1 calc R . .
C16 C 0.7587(2) 0.5201(4) 0.53722(19) 0.0589(9) Uani 1 1 d . . .
H16A H 0.7550 0.6101 0.5271 0.071 Uiso 1 1 calc R . .
C21 C 0.75671(18) 0.6124(4) 0.70131(16) 0.0522(8) Uani 1 1 d . . .
C22 C 0.7912(3) 0.5084(6) 0.7441(2) 0.0982(17) Uani 1 1 d . . .
H22A H 0.7834 0.4215 0.7285 0.118 Uiso 1 1 calc R . .
C23 C 0.8379(4) 0.5345(9) 0.8111(3) 0.143(3) Uani 1 1 d . . .
H23A H 0.8619 0.4647 0.8397 0.171 Uiso 1 1 calc R . .
C24 C 0.8486(3) 0.6612(10) 0.8346(3) 0.139(3) Uani 1 1 d . . .
H24A H 0.8796 0.6777 0.8791 0.167 Uiso 1 1 calc R . .
C25 C 0.8142(3) 0.7621(7) 0.7936(2) 0.106(2) Uani 1 1 d . . .
H25A H 0.8203 0.8485 0.8098 0.127 Uiso 1 1 calc R . .
C26 C 0.7701(2) 0.7380(5) 0.72758(18) 0.0699(11) Uani 1 1 d . . .
H26A H 0.7483 0.8097 0.6996 0.084 Uiso 1 1 calc R . .
C31 C 0.56592(18) 0.6405(3) 0.71190(15) 0.0444(7) Uani 1 1 d . . .
C32 C 0.6250(2) 0.6990(4) 0.76516(17) 0.0580(9) Uani 1 1 d . . .
H32A H 0.6714 0.6573 0.7846 0.070 Uiso 1 1 calc R . .
C33 C 0.6147(3) 0.8206(4) 0.7895(2) 0.0794(13) Uani 1 1 d . . .
H33A H 0.6543 0.8596 0.8252 0.095 Uiso 1 1 calc R . .
C34 C 0.5477(4) 0.8823(4) 0.7617(3) 0.0919(17) Uani 1 1 d . . .
H34A H 0.5416 0.9633 0.7786 0.110 Uiso 1 1 calc R . .
C35 C 0.4885(3) 0.8265(5) 0.7087(3) 0.0894(14) Uani 1 1 d . . .
H35A H 0.4424 0.8694 0.6899 0.107 Uiso 1 1 calc R . .
C36 C 0.4979(2) 0.7053(4) 0.6833(2) 0.0642(10) Uani 1 1 d . . .
H36A H 0.4581 0.6680 0.6469 0.077 Uiso 1 1 calc R . .
C41 C 0.62738(17) 0.3759(3) 0.74630(14) 0.0432(7) Uani 1 1 d . . .
C42 C 0.6575(2) 0.2609(4) 0.73490(18) 0.0597(9) Uani 1 1 d . . .
H42A H 0.6541 0.2445 0.6930 0.072 Uiso 1 1 calc R . .
C43 C 0.6925(3) 0.1700(4) 0.7851(2) 0.0758(12) Uani 1 1 d . . .
H43A H 0.7125 0.0925 0.7770 0.091 Uiso 1 1 calc R . .
C44 C 0.6979(3) 0.1951(5) 0.8479(2) 0.0875(14) Uani 1 1 d . . .
H44A H 0.7230 0.1358 0.8823 0.105 Uiso 1 1 calc R . .
C45 C 0.6664(3) 0.3064(5) 0.8587(2) 0.0804(13) Uani 1 1 d . . .
H45A H 0.6689 0.3217 0.9004 0.096 Uiso 1 1 calc R . .
C46 C 0.6309(2) 0.3965(4) 0.80883(17) 0.0591(9) Uani 1 1 d . . .
H46A H 0.6091 0.4718 0.8168 0.071 Uiso 1 1 calc R . .
C61 C 0.4568(3) 0.3818(6) 0.34657(19) 0.0887(16) Uani 1 1 d . . .
H61A H 0.4101 0.3688 0.3063 0.106 Uiso 1 1 calc R . .
C62 C 0.5095(3) 0.2828(5) 0.3829(3) 0.0907(15) Uani 1 1 d . . .
H62A H 0.5052 0.1875 0.3729 0.109 Uiso 1 1 calc R . .
C63 C 0.5699(3) 0.3454(6) 0.4331(2) 0.0819(13) Uani 1 1 d . . .
H63A H 0.6150 0.3011 0.4655 0.098 Uiso 1 1 calc R . .
C64 C 0.5567(2) 0.4814(5) 0.42964(19) 0.0683(11) Uani 1 1 d . . .
H64A H 0.5909 0.5489 0.4587 0.082 Uiso 1 1 calc R . .
C65 C 0.4885(2) 0.5053(5) 0.37683(19) 0.0718(11) Uani 1 1 d . . .
H65A H 0.4662 0.5929 0.3616 0.086 Uiso 1 1 calc R . .
C66 C 0.4306(2) 0.2335(4) 0.45732(17) 0.0605(9) Uani 1 1 d . . .
C67 C 0.3910(2) 0.4767(4) 0.43578(17) 0.0542(8) Uani 1 1 d . . .
O1 O 0.4044(2) 0.1343(3) 0.46303(18) 0.0986(11) Uani 1 1 d . . .
O2 O 0.33900(17) 0.5402(3) 0.42726(17) 0.0857(9) Uani 1 1 d . . .

loop_
_atom_site_aniso_label
_atom_site_aniso_U_11
_atom_site_aniso_U_22
_atom_site_aniso_U_33
_atom_site_aniso_U_23
_atom_site_aniso_U_13
_atom_site_aniso_U_12
Mn1 0.0474(3) 0.0512(3) 0.0261(2) -0.0021(2) 0.01466(19) -0.0055(2)
Ge1 0.03583(13) 0.04289(16) 0.02747(13) -0.00324(13) 0.01406(10) -0.00944(13)
P1 0.0310(3) 0.0389(4) 0.0350(4) 0.0000(3) 0.0145(3) -0.0067(3)
P2 0.0371(3) 0.0380(4) 0.0283(3) -0.0027(3) 0.0150(3) -0.0082(3)
Si1 0.0607(5) 0.0386(5) 0.0531(5) 0.0032(4) 0.0303(4) 0.0005(4)
Si2 0.0524(5) 0.0783(7) 0.0448(5) -0.0078(5) 0.0278(4) -0.0313(5)
N1 0.0454(13) 0.0429(15) 0.0525(14) 0.0028(12) 0.0272(12) -0.0043(11)
N2 0.0390(12) 0.0549(16) 0.0315(12) -0.0080(10) 0.0207(10) -0.0168(10)
C1 0.0307(13) 0.0419(16) 0.0301(13) -0.0012(11) 0.0128(11) -0.0081(11)
C2 0.117(4) 0.059(3) 0.112(4) -0.024(3) 0.037(3) 0.007(3)
C3 0.059(2) 0.074(3) 0.093(3) 0.019(2) 0.029(2) 0.0147(19)
C4 0.125(4) 0.091(4) 0.095(4) 0.049(3) 0.067(3) 0.034(3)
C5 0.0461(19) 0.058(2) 0.090(3) -0.001(2) 0.031(2) -0.0078(16)
C6 0.066(3) 0.090(4) 0.174(6) 0.077(4) 0.016(3) -0.018(2)
C7 0.179(7) 0.335(12) 0.119(5) -0.123(6) 0.127(5) -0.174(8)
C11 0.0326(14) 0.0466(18) 0.0541(18) -0.0024(14) 0.0212(13) -0.0049(12)
C12 0.068(2) 0.060(2) 0.096(3) 0.020(2) 0.052(2) 0.0165(18)
C13 0.095(3) 0.059(3) 0.146(5) 0.002(3) 0.077(4) 0.018(2)
C14 0.081(3) 0.082(3) 0.138(5) -0.034(3) 0.072(3) -0.001(2)
C15 0.089(3) 0.092(4) 0.107(4) -0.031(3) 0.078(3) -0.026(2)
C16 0.065(2) 0.057(2) 0.070(2) -0.0148(18) 0.0441(19) -0.0211(17)
C21 0.0389(16) 0.072(2) 0.0386(16) 0.0013(15) 0.0104(13) -0.0188(15)
C22 0.082(3) 0.108(4) 0.061(3) 0.023(3) -0.008(2) -0.011(3)
C23 0.107(5) 0.192(8) 0.066(4) 0.049(4) -0.020(3) -0.026(5)
C24 0.109(5) 0.229(9) 0.047(3) -0.017(4) 0.005(3) -0.088(5)
C25 0.097(4) 0.152(5) 0.059(3) -0.040(3) 0.026(3) -0.069(4)
C26 0.062(2) 0.095(3) 0.047(2) -0.020(2) 0.0186(17) -0.036(2)
C31 0.0597(19) 0.0423(18) 0.0396(16) -0.0029(13) 0.0295(14) -0.0100(14)
C32 0.072(2) 0.052(2) 0.056(2) -0.0126(16) 0.0335(18) -0.0199(17)
C33 0.128(4) 0.054(3) 0.073(3) -0.025(2) 0.060(3) -0.036(3)
C34 0.169(6) 0.042(2) 0.092(4) -0.007(2) 0.082(4) 0.001(3)
C35 0.118(4) 0.064(3) 0.106(4) 0.018(3) 0.067(3) 0.035(3)
C36 0.077(3) 0.058(2) 0.063(2) 0.0032(18) 0.0365(19) 0.0105(18)
C41 0.0495(17) 0.0464(18) 0.0323(15) 0.0012(13) 0.0168(13) -0.0063(13)
C42 0.080(2) 0.053(2) 0.0489(19) 0.0055(16) 0.0308(18) 0.0052(17)
C43 0.099(3) 0.055(3) 0.079(3) 0.023(2) 0.044(2) 0.022(2)
C44 0.106(4) 0.086(3) 0.060(3) 0.033(2) 0.027(2) 0.015(3)
C45 0.121(4) 0.077(3) 0.046(2) 0.014(2) 0.039(2) 0.018(3)
C46 0.085(3) 0.055(2) 0.0401(18) 0.0044(15) 0.0301(18) 0.0034(17)
C61 0.088(3) 0.150(5) 0.0291(19) -0.004(2) 0.027(2) -0.018(3)
C62 0.145(5) 0.084(3) 0.076(3) -0.013(3) 0.080(3) 0.004(3)
C63 0.075(3) 0.124(4) 0.062(3) 0.003(3) 0.045(2) 0.014(3)
C64 0.066(2) 0.097(3) 0.054(2) 0.011(2) 0.0379(19) -0.008(2)
C65 0.083(3) 0.091(3) 0.049(2) 0.022(2) 0.037(2) 0.004(2)
C66 0.072(2) 0.066(2) 0.0427(18) -0.0114(17) 0.0244(16) -0.0118(19)
C67 0.059(2) 0.058(2) 0.0418(17) 0.0063(15) 0.0197(16) -0.0029(17)
O1 0.139(3) 0.066(2) 0.102(3) -0.0161(17) 0.064(2) -0.0456(19)
O2 0.0684(18) 0.092(2) 0.097(2) 0.0214(18) 0.0366(17) 0.0237(17)

loop_
_atom_type_symbol
_atom_type_description
_atom_type_scat_dispersion_real
_atom_type_scat_dispersion_imag
_atom_type_scat_source
C C 0.0033 0.0016 'International Tables Vol C Tables 4.2.6.8 and 6.1.1.4'
H H 0.0000 0.0000 'International Tables Vol C Tables 4.2.6.8 and 6.1.1.4'
N N 0.0061 0.0033 'International Tables Vol C Tables 4.2.6.8 and 6.1.1.4'
O O 0.0106 0.0060 'International Tables Vol C Tables 4.2.6.8 and 6.1.1.4'
Si Si 0.0817 0.0704 'International Tables Vol C Tables 4.2.6.8 and 6.1.1.4'
P P 0.1023 0.0942 'International Tables Vol C Tables 4.2.6.8 and 6.1.1.4'
Mn Mn 0.3368 0.7283 'International Tables Vol C Tables 4.2.6.8 and 6.1.1.4'
Ge Ge 0.1547 1.8001 'International Tables Vol C Tables 4.2.6.8 and 6.1.1.4'

loop_
_geom_angle_atom_site_label_1
_geom_angle_atom_site_label_2
_geom_angle_atom_site_label_3
_geom_angle
_geom_angle_site_symmetry_1
_geom_angle_site_symmetry_3
_geom_angle_publ_flag
C66 Mn1 C67 92.18(18) . . ?
C66 Mn1 C61 107.8(2) . . ?
C67 Mn1 C61 100.7(2) . . ?
C66 Mn1 C65 146.84(18) . . ?
C67 Mn1 C65 91.72(17) . . ?
C61 Mn1 C65 39.26(19) . . ?
C66 Mn1 C62 91.40(19) . . ?
C67 Mn1 C62 137.9(2) . . ?
C61 Mn1 C62 39.0(2) . . ?
C65 Mn1 C62 64.5(2) . . ?
C66 Mn1 C64 149.68(19) . . ?
C67 Mn1 C64 117.79(18) . . ?
C61 Mn1 C64 64.51(18) . . ?
C65 Mn1 C64 37.50(15) . . ?
C62 Mn1 C64 63.8(2) . . ?
C66 Mn1 C63 112.0(2) . . ?
C67 Mn1 C63 154.14(19) . . ?
C61 Mn1 C63 64.13(19) . . ?
C65 Mn1 C63 63.09(18) . . ?
C62 Mn1 C63 37.76(19) . . ?
C64 Mn1 C63 37.71(18) . . ?
C66 Mn1 Ge1 93.88(11) . . ?
C67 Mn1 Ge1 91.24(11) . . ?
C61 Mn1 Ge1 154.64(15) . . ?
C65 Mn1 Ge1 118.94(13) . . ?
C62 Mn1 Ge1 130.33(17) . . ?
C64 Mn1 Ge1 90.14(11) . . ?
C63 Mn1 Ge1 95.97(13) . . ?
C1 Ge1 N2 81.43(11) . . ?
C1 Ge1 Mn1 145.37(8) . . ?
N2 Ge1 Mn1 133.10(7) . . ?
C1 Ge1 P2 41.59(8) . . ?
N2 Ge1 P2 39.84(7) . . ?
Mn1 Ge1 P2 172.50(2) . . ?
N1 P1 C1 119.94(14) . . ?
N1 P1 C21 112.07(16) . . ?
C1 P1 C21 104.02(14) . . ?
N1 P1 C11 108.75(15) . . ?
C1 P1 C11 105.30(14) . . ?
C21 P1 C11 105.72(16) . . ?
N2 P2 C1 95.66(12) . . ?
N2 P2 C31 111.23(15) . . ?
C1 P2 C31 116.87(14) . . ?
N2 P2 C41 111.06(14) . . ?
C1 P2 C41 115.69(15) . . ?
C31 P2 C41 106.12(15) . . ?
N2 P2 Ge1 48.71(8) . . ?
C1 P2 Ge1 46.95(9) . . ?
C31 P2 Ge1 126.83(11) . . ?
C41 P2 Ge1 126.80(11) . . ?
N1 Si1 C4 109.30(19) . . ?
N1 Si1 C3 114.59(16) . . ?
C4 Si1 C3 107.2(2) . . ?
N1 Si1 C2 113.1(2) . . ?
C4 Si1 C2 106.5(3) . . ?
C3 Si1 C2 105.7(2) . . ?
N2 Si2 C6 109.51(19) . . ?
N2 Si2 C5 108.22(16) . . ?
C6 Si2 C5 109.9(2) . . ?
N2 Si2 C7 108.73(19) . . ?
C6 Si2 C7 111.5(4) . . ?
C5 Si2 C7 108.9(4) . . ?
P1 N1 Si1 144.11(17) . . ?
P2 N2 Si2 132.67(15) . . ?
P2 N2 Ge1 91.45(11) . . ?
Si2 N2 Ge1 133.32(13) . . ?
P2 C1 P1 136.50(17) . . ?
P2 C1 Ge1 91.46(12) . . ?
P1 C1 Ge1 128.61(16) . . ?
C16 C11 C12 118.1(3) . . ?
C16 C11 P1 119.2(3) . . ?
C12 C11 P1 122.7(3) . . ?
C13 C12 C11 121.4(4) . . ?
C14 C13 C12 120.3(5) . . ?
C13 C14 C15 120.1(4) . . ?
C16 C15 C14 119.3(4) . . ?
C11 C16 C15 120.8(4) . . ?
C26 C21 C22 117.2(4) . . ?
C26 C21 P1 119.4(3) . . ?
C22 C21 P1 123.1(3) . . ?
C21 C22 C23 119.7(6) . . ?
C24 C23 C22 120.6(6) . . ?
C25 C24 C23 119.9(5) . . ?
C24 C25 C26 120.0(6) . . ?
C21 C26 C25 122.6(5) . . ?
C36 C31 C32 119.1(3) . . ?
C36 C31 P2 120.3(3) . . ?
C32 C31 P2 120.5(3) . . ?
C31 C32 C33 119.8(4) . . ?
C34 C33 C32 120.7(4) . . ?
C33 C34 C35 120.5(4) . . ?
C34 C35 C36 119.7(5) . . ?
C31 C36 C35 120.2(4) . . ?
C42 C41 C46 118.8(3) . . ?
C42 C41 P2 117.8(2) . . ?
C46 C41 P2 123.3(3) . . ?
C41 C42 C43 120.6(4) . . ?
C42 C43 C44 119.6(4) . . ?
C45 C44 C43 119.8(4) . . ?
C44 C45 C46 120.7(4) . . ?
C45 C46 C41 120.4(4) . . ?
C62 C61 C65 106.3(4) . . ?
C62 C61 Mn1 71.2(2) . . ?
C65 C61 Mn1 70.9(2) . . ?
C63 C62 C61 107.7(5) . . ?
C63 C62 Mn1 72.0(2) . . ?
C61 C62 Mn1 69.8(3) . . ?
C62 C63 C64 109.2(4) . . ?
C62 C63 Mn1 70.3(3) . . ?
C64 C63 Mn1 71.1(2) . . ?
C65 C64 C63 108.1(4) . . ?
C65 C64 Mn1 70.3(2) . . ?
C63 C64 Mn1 71.2(2) . . ?
C64 C65 C61 108.7(4) . . ?
C64 C65 Mn1 72.2(2) . . ?
C61 C65 Mn1 69.8(2) . . ?
O1 C66 Mn1 177.3(3) . . ?
O2 C67 Mn1 177.2(3) . . ?

loop_
_geom_bond_atom_site_label_1
_geom_bond_atom_site_label_2
_geom_bond_distance
_geom_bond_site_symmetry_2
_geom_bond_publ_flag
Mn1 C66 1.770(4) . ?
Mn1 C67 1.774(4) . ?
Mn1 C61 2.112(4) . ?
Mn1 C65 2.127(4) . ?
Mn1 C62 2.130(4) . ?
Mn1 C64 2.150(4) . ?
Mn1 C63 2.152(4) . ?
Mn1 Ge1 2.2359(11) . ?
Ge1 C1 1.885(3) . ?
Ge1 N2 1.939(2) . ?
Ge1 P2 2.5793(13) . ?
P1 N1 1.549(3) . ?
P1 C1 1.748(3) . ?
P1 C21 1.812(3) . ?
P1 C11 1.832(3) . ?
P2 N2 1.653(2) . ?
P2 C1 1.713(3) . ?
P2 C31 1.806(3) . ?
P2 C41 1.813(3) . ?
Si1 N1 1.679(3) . ?
Si1 C4 1.869(5) . ?
Si1 C3 1.869(4) . ?
Si1 C2 1.871(5) . ?
Si2 N2 1.745(2) . ?
Si2 C6 1.839(6) . ?
Si2 C5 1.855(4) . ?
Si2 C7 1.858(5) . ?
C11 C16 1.385(5) . ?
C11 C12 1.388(5) . ?
C12 C13 1.366(6) . ?
C13 C14 1.362(7) . ?
C14 C15 1.390(7) . ?
C15 C16 1.389(5) . ?
C21 C26 1.372(5) . ?
C21 C22 1.383(6) . ?
C22 C23 1.405(8) . ?
C23 C24 1.362(11) . ?
C24 C25 1.341(10) . ?
C25 C26 1.373(6) . ?
C31 C36 1.381(5) . ?
C31 C32 1.387(5) . ?
C32 C33 1.394(6) . ?
C33 C34 1.349(7) . ?
C34 C35 1.374(8) . ?
C35 C36 1.396(6) . ?
C41 C42 1.380(5) . ?
C41 C46 1.393(5) . ?
C42 C43 1.380(5) . ?
C43 C44 1.394(6) . ?
C44 C45 1.358(6) . ?
C45 C46 1.373(5) . ?
C61 C62 1.417(7) . ?
C61 C65 1.424(7) . ?
C62 C63 1.386(7) . ?
C63 C64 1.390(7) . ?
C64 C65 1.375(5) . ?
C66 O1 1.160(5) . ?
C67 O2 1.159(4) . ?
